data_2230889
loop_
_publ_author_name
'Fernandes, Jos\'e A.'
'Lago, Manuela E. L.'
'Silva, Sandrina'
'Tom\'e, Jo\~ao P. C.'
'Cavaleiro, Jos\'e A. S.'
'Almeida Paz, Filipe A.'

_publ_section_title
;
 1,1'-[(5-Hydroxymethyl-1,3-phenylene)bis(methylene)]dipyridin-4(1<i>H</i>)-one
 monohydrate
;
_journal_coeditor_code TK2759
_journal_issue 7
_journal_name_full 'Acta Crystallographica Section E'
_journal_page_first o1859
_journal_page_last o1860
_journal_paper_doi 10.1107/S1600536811024809
_journal_volume 67
_journal_year 2011
_chemical_formula_iupac 'C19 H18 N2 O3, H2 O'
_chemical_formula_moiety 'C19 H18 N2 O3, H2 O'
_chemical_formula_sum 'C19 H20 N2 O4'
_chemical_formula_weight 340.37
_chemical_name_systematic
;
1,1'-[(5-Hydroxymethyl-1,3-phenylene)bis(methylene)]dipyridin-4(1<i>H</i>)-one
monohydrate
;
_space_group_IT_number 9
_symmetry_cell_setting monoclinic
_symmetry_space_group_name_Hall 'C -2yc'
_symmetry_space_group_name_H-M 'C 1 c 1'
_atom_sites_solution_hydrogens geom
_atom_sites_solution_primary direct
_atom_sites_solution_secondary difmap
_cell_angle_alpha 90.00
_cell_angle_beta 114.720(3)
_cell_angle_gamma 90.00
_cell_formula_units_Z 4
_cell_length_a 12.2215(8)
_cell_length_b 14.1521(10)
_cell_length_c 10.3326(7)
_cell_measurement_reflns_used 9702
_cell_measurement_temperature 180(2)
_cell_measurement_theta_max 29.13
_cell_measurement_theta_min 2.61
_cell_volume 1623.4(2)
_computing_cell_refinement 'SAINT-Plus (Bruker, 2005)'
_computing_data_collection 'APEX2 (Bruker, 2006)'
_computing_data_reduction 'SAINT-Plus (Bruker, 2005)'
_computing_molecular_graphics 'DIAMOND (Brandenburg, 2009)'
_computing_publication_material 'SHELXTL (Sheldrick, 2008)'
_computing_structure_refinement 'SHELXTL (Sheldrick, 2008)'
_computing_structure_solution 'SHELXTL (Sheldrick, 2008)'
_diffrn_ambient_temperature 180(2)
_diffrn_measured_fraction_theta_full 0.999
_diffrn_measured_fraction_theta_max 0.999
_diffrn_measurement_device_type 'Bruker X8 KappaCCD APEXII'
_diffrn_measurement_method '\w and \f'
_diffrn_radiation_monochromator graphite
_diffrn_radiation_source 'fine-focus sealed tube'
_diffrn_radiation_type MoK\a
_diffrn_radiation_wavelength 0.71073
_diffrn_reflns_av_R_equivalents 0.0443
_diffrn_reflns_av_sigmaI/netI 0.0137
_diffrn_reflns_limit_h_max 16
_diffrn_reflns_limit_h_min -16
_diffrn_reflns_limit_k_max 19
_diffrn_reflns_limit_k_min -19
_diffrn_reflns_limit_l_max 14
_diffrn_reflns_limit_l_min -14
_diffrn_reflns_number 79090
_diffrn_reflns_theta_full 29.13
_diffrn_reflns_theta_max 29.13
_diffrn_reflns_theta_min 3.61
_diffrn_standards_number 0
_exptl_absorpt_coefficient_mu 0.099
_exptl_absorpt_correction_T_max 0.9902
_exptl_absorpt_correction_T_min 0.9844
_exptl_absorpt_correction_type multi-scan
_exptl_absorpt_process_details
;
(SADABS; Sheldrick, 1997)
;
_exptl_crystal_colour Colourless
_exptl_crystal_density_diffrn 1.393
_exptl_crystal_density_method 'not measured'
_exptl_crystal_description Block
_exptl_crystal_F_000 720
_exptl_crystal_size_max 0.16
_exptl_crystal_size_mid 0.10
_exptl_crystal_size_min 0.10
_refine_diff_density_max 0.258
_refine_diff_density_min -0.198
_refine_ls_abs_structure_details nd
_refine_ls_extinction_method none
_refine_ls_goodness_of_fit_ref 1.067
_refine_ls_hydrogen_treatment mixed
_refine_ls_matrix_type full
_refine_ls_number_parameters 233
_refine_ls_number_reflns 2188
_refine_ls_number_restraints 5
_refine_ls_restrained_S_all 1.066
_refine_ls_R_factor_all 0.0312
_refine_ls_R_factor_gt 0.0297
_refine_ls_shift/su_max 0.000
_refine_ls_shift/su_mean 0.000
_refine_ls_structure_factor_coef Fsqd
_refine_ls_weighting_details 'calc w=1/[\s^2^(Fo^2^)+(0.0434P)^2^+0.5107P] where P=(Fo^2^+2Fc^2^)/3'
_refine_ls_weighting_scheme calc
_refine_ls_wR_factor_gt 0.0756
_refine_ls_wR_factor_ref 0.0767
_reflns_number_gt 2103
_reflns_number_total 2188
_reflns_threshold_expression I>2\s(I)
_cod_data_source_file tk2759.cif
_cod_data_source_block I
_cod_original_cell_volume 1623.36(19)
_cod_original_sg_symbol_H-M 'C c'
_cod_database_code 2230889
_cod_database_fobs_code 2230889

loop_
_symmetry_equiv_pos_as_xyz
'x, y, z'
'x, -y, z+1/2'
'x+1/2, y+1/2, z'
'x+1/2, -y+1/2, z+1/2'

loop_
_atom_site_type_symbol
_atom_site_label
_atom_site_fract_x
_atom_site_fract_y
_atom_site_fract_z
_atom_site_U_iso_or_equiv
_atom_site_adp_type
_atom_site_calc_flag
_atom_site_refinement_flags
_atom_site_occupancy
_atom_site_symmetry_multiplicity
_atom_site_disorder_assembly
_atom_site_disorder_group
N N1 0.92401(12) 0.28077(10) 0.65493(14) 0.0187(3) Uani d . 1 1 . .
N N2 0.79193(12) 0.00864(10) 0.34079(15) 0.0196(3) Uani d . 1 1 . .
O O1 0.38592(12) 0.23425(10) 0.59461(18) 0.0387(4) Uani d . 1 1 . .
H H1 0.3109 0.2418 0.5601 0.058 Uiso calc R 1 1 . .
O O2 1.15708(12) 0.29372(10) 0.46529(15) 0.0317(3) Uani d . 1 1 . .
O O3 1.14843(12) -0.01091(12) 0.42158(16) 0.0384(4) Uani d . 1 1 . .
C C1 0.41238(14) 0.14197(11) 0.56300(19) 0.0216(3) Uani d . 1 1 . .
H H1A 0.3467 0.1195 0.4735 0.026 Uiso calc R 1 1 . .
H H1B 0.4184 0.0982 0.6405 0.026 Uiso calc R 1 1 . .
C C2 0.53025(14) 0.14250(10) 0.54728(17) 0.0175(3) Uani d . 1 1 . .
C C3 0.62390(14) 0.20213(11) 0.63200(17) 0.0181(3) Uani d . 1 1 . .
H H3 0.6132 0.2432 0.6985 0.022 Uiso calc R 1 1 . .
C C4 0.73306(14) 0.20150(11) 0.61923(16) 0.0174(3) Uani d . 1 1 . .
C C5 0.74897(14) 0.14000(11) 0.52290(17) 0.0182(3) Uani d . 1 1 . .
H H5 0.8241 0.1382 0.5160 0.022 Uiso calc R 1 1 . .
C C6 0.65561(14) 0.08125(11) 0.43687(17) 0.0179(3) Uani d . 1 1 . .
C C7 0.54605(14) 0.08265(11) 0.44961(17) 0.0185(3) Uani d . 1 1 . .
H H7 0.4821 0.0425 0.3913 0.022 Uiso calc R 1 1 . .
C C8 0.83252(14) 0.26795(12) 0.71127(18) 0.0210(3) Uani d . 1 1 . .
H H8A 0.7972 0.3301 0.7161 0.025 Uiso calc R 1 1 . .
H H8B 0.8714 0.2423 0.8092 0.025 Uiso calc R 1 1 . .
C C9 0.89558(15) 0.33240(12) 0.53364(18) 0.0217(3) Uani d . 1 1 . .
H H9 0.8219 0.3665 0.4953 0.026 Uiso calc R 1 1 . .
C C10 0.97013(15) 0.33616(12) 0.46626(19) 0.0231(3) Uani d . 1 1 . .
H H10 0.9469 0.3717 0.3809 0.028 Uiso calc R 1 1 . .
C C11 1.08376(14) 0.28714(12) 0.52208(18) 0.0222(3) Uani d . 1 1 . .
C C12 1.10808(15) 0.23253(12) 0.64795(19) 0.0247(4) Uani d . 1 1 . .
H H12 1.1806 0.1971 0.6892 0.030 Uiso calc R 1 1 . .
C C13 1.02879(15) 0.23077(12) 0.70921(17) 0.0221(3) Uani d . 1 1 . .
H H13 1.0471 0.1936 0.7922 0.027 Uiso calc R 1 1 . .
C C14 0.66668(14) 0.01871(12) 0.32359(19) 0.0229(3) Uani d . 1 1 . .
H H14A 0.6339 -0.0446 0.3278 0.027 Uiso calc R 1 1 . .
H H14B 0.6175 0.0458 0.2285 0.027 Uiso calc R 1 1 . .
C C15 0.84155(16) 0.07180(13) 0.28150(19) 0.0245(3) Uani d . 1 1 . .
H H15 0.7922 0.1199 0.2209 0.029 Uiso calc R 1 1 . .
C C16 0.96049(16) 0.06788(13) 0.30689(19) 0.0265(4) Uani d . 1 1 . .
H H16 0.9922 0.1132 0.2639 0.032 Uiso calc R 1 1 . .
C C17 1.03820(16) -0.00342(13) 0.39709(19) 0.0253(4) Uani d . 1 1 . .
C C18 0.98150(16) -0.06684(13) 0.45843(19) 0.0265(4) Uani d . 1 1 . .
H H18 1.0280 -0.1153 0.5208 0.032 Uiso calc R 1 1 . .
C C19 0.86260(16) -0.05917(11) 0.42929(18) 0.0229(3) Uani d . 1 1 . .
H H19 0.8281 -0.1024 0.4720 0.027 Uiso calc R 1 1 . .
O O1W 0.26763(13) 0.99519(12) 0.23725(16) 0.0365(3) Uani d D 1 1 . .
H H1X 0.216(2) 0.998(2) 0.283(2) 0.055 Uiso d D 1 1 . .
H H1Y 0.224(2) 0.999(2) 0.1375(11) 0.055 Uiso d D 1 1 . .

loop_
_atom_site_aniso_label
_atom_site_aniso_U_11
_atom_site_aniso_U_22
_atom_site_aniso_U_33
_atom_site_aniso_U_12
_atom_site_aniso_U_13
_atom_site_aniso_U_23
N1 0.0158(6) 0.0206(6) 0.0200(6) -0.0034(5) 0.0077(5) -0.0024(5)
N2 0.0178(6) 0.0221(6) 0.0206(6) 0.0011(5) 0.0096(5) -0.0030(5)
O1 0.0209(6) 0.0327(7) 0.0641(10) 0.0020(5) 0.0195(7) -0.0139(7)
O2 0.0235(6) 0.0414(7) 0.0351(7) 0.0019(6) 0.0172(6) 0.0058(6)
O3 0.0206(6) 0.0613(10) 0.0345(8) 0.0042(6) 0.0126(6) 0.0033(7)
C1 0.0175(7) 0.0236(7) 0.0267(8) 0.0006(6) 0.0121(6) 0.0023(6)
C2 0.0153(6) 0.0193(7) 0.0188(7) 0.0018(6) 0.0080(6) 0.0048(6)
C3 0.0183(7) 0.0190(7) 0.0190(7) 0.0012(6) 0.0099(6) -0.0004(6)
C4 0.0159(7) 0.0187(7) 0.0173(7) -0.0005(5) 0.0064(6) 0.0004(5)
C5 0.0142(6) 0.0215(7) 0.0202(7) -0.0005(6) 0.0085(6) -0.0028(6)
C6 0.0184(7) 0.0180(6) 0.0180(7) 0.0012(5) 0.0081(6) -0.0003(5)
C7 0.0157(7) 0.0182(7) 0.0206(7) -0.0012(5) 0.0067(6) 0.0008(6)
C8 0.0178(7) 0.0248(8) 0.0227(7) -0.0043(6) 0.0107(6) -0.0064(6)
C9 0.0178(7) 0.0206(7) 0.0241(8) 0.0000(6) 0.0063(6) 0.0008(6)
C10 0.0203(7) 0.0246(8) 0.0233(7) -0.0006(6) 0.0081(6) 0.0045(6)
C11 0.0196(8) 0.0227(8) 0.0250(8) -0.0034(6) 0.0099(7) -0.0025(6)
C12 0.0192(8) 0.0242(8) 0.0294(9) 0.0021(6) 0.0090(7) 0.0041(7)
C13 0.0193(7) 0.0214(7) 0.0231(8) -0.0008(6) 0.0063(6) 0.0024(6)
C14 0.0159(7) 0.0287(8) 0.0248(8) -0.0021(6) 0.0092(6) -0.0092(7)
C15 0.0263(8) 0.0250(8) 0.0237(8) 0.0035(6) 0.0120(7) 0.0032(6)
C16 0.0258(8) 0.0313(9) 0.0260(9) -0.0011(7) 0.0144(7) 0.0028(7)
C17 0.0224(8) 0.0328(9) 0.0217(8) 0.0012(7) 0.0103(7) -0.0026(7)
C18 0.0261(9) 0.0273(8) 0.0269(8) 0.0071(7) 0.0118(7) 0.0055(7)
C19 0.0271(8) 0.0200(7) 0.0246(8) -0.0001(6) 0.0139(7) 0.0004(6)
O1W 0.0245(6) 0.0518(9) 0.0308(7) -0.0028(6) 0.0091(6) -0.0021(6)

loop_
_atom_type_symbol
_atom_type_description
_atom_type_scat_dispersion_real
_atom_type_scat_dispersion_imag
_atom_type_scat_source
C C 0.0033 0.0000 'International Tables Vol C Tables 4.2.6.8 and 6.1.1.4'
H H 0.0000 0.0000 'International Tables Vol C Tables 4.2.6.8 and 6.1.1.4'
N N 0.0061 0.0000 'International Tables Vol C Tables 4.2.6.8 and 6.1.1.4'
O O 0.0106 0.0000 'International Tables Vol C Tables 4.2.6.8 and 6.1.1.4'

loop_
_geom_angle_atom_site_label_1
_geom_angle_atom_site_label_2
_geom_angle_atom_site_label_3
_geom_angle_site_symmetry_1
_geom_angle_site_symmetry_3
_geom_angle
_geom_angle_publ_flag
C13 N1 C9 . . 119.41(14) ?
C13 N1 C8 . . 120.81(14) ?
C9 N1 C8 . . 119.05(14) ?
C19 N2 C15 . . 119.32(14) ?
C19 N2 C14 . . 119.10(14) ?
C15 N2 C14 . . 121.23(15) ?
C1 O1 H1 . . 109.5 ?
O1 C1 C2 . . 109.83(13) ?
O1 C1 H1A . . 109.7 ?
C2 C1 H1A . . 109.7 ?
O1 C1 H1B . . 109.7 ?
C2 C1 H1B . . 109.7 ?
H1A C1 H1B . . 108.2 ?
C7 C2 C3 . . 119.77(14) ?
C7 C2 C1 . . 120.07(14) ?
C3 C2 C1 . . 120.15(14) ?
C4 C3 C2 . . 120.17(14) ?
C4 C3 H3 . . 119.9 ?
C2 C3 H3 . . 119.9 ?
C3 C4 C5 . . 119.71(14) ?
C3 C4 C8 . . 118.98(13) ?
C5 C4 C8 . . 121.31(13) ?
C6 C5 C4 . . 120.45(14) ?
C6 C5 H5 . . 119.8 ?
C4 C5 H5 . . 119.8 ?
C5 C6 C7 . . 119.53(14) ?
C5 C6 C14 . . 121.83(14) ?
C7 C6 C14 . . 118.56(14) ?
C2 C7 C6 . . 120.35(14) ?
C2 C7 H7 . . 119.8 ?
C6 C7 H7 . . 119.8 ?
N1 C8 C4 . . 111.76(13) ?
N1 C8 H8A . . 109.3 ?
C4 C8 H8A . . 109.3 ?
N1 C8 H8B . . 109.3 ?
C4 C8 H8B . . 109.3 ?
H8A C8 H8B . . 107.9 ?
C10 C9 N1 . . 121.57(15) ?
C10 C9 H9 . . 119.2 ?
N1 C9 H9 . . 119.2 ?
C9 C10 C11 . . 121.12(15) ?
C9 C10 H10 . . 119.4 ?
C11 C10 H10 . . 119.4 ?
O2 C11 C12 . . 122.89(16) ?
O2 C11 C10 . . 122.09(15) ?
C12 C11 C10 . . 115.00(14) ?
C13 C12 C11 . . 120.93(15) ?
C13 C12 H12 . . 119.5 ?
C11 C12 H12 . . 119.5 ?
C12 C13 N1 . . 121.92(15) ?
C12 C13 H13 . . 119.0 ?
N1 C13 H13 . . 119.0 ?
N2 C14 C6 . . 112.76(13) ?
N2 C14 H14A . . 109.0 ?
C6 C14 H14A . . 109.0 ?
N2 C14 H14B . . 109.0 ?
C6 C14 H14B . . 109.0 ?
H14A C14 H14B . . 107.8 ?
N2 C15 C16 . . 121.70(16) ?
N2 C15 H15 . . 119.1 ?
C16 C15 H15 . . 119.1 ?
C15 C16 C17 . . 121.11(16) ?
C15 C16 H16 . . 119.4 ?
C17 C16 H16 . . 119.4 ?
O3 C17 C16 . . 123.34(17) ?
O3 C17 C18 . . 121.98(17) ?
C16 C17 C18 . . 114.68(15) ?
C19 C18 C17 . . 121.44(16) ?
C19 C18 H18 . . 119.3 ?
C17 C18 H18 . . 119.3 ?
N2 C19 C18 . . 121.72(15) ?
N2 C19 H19 . . 119.1 ?
C18 C19 H19 . . 119.1 ?
H1X O1W H1Y . . 111.4(15) ?

loop_
_geom_bond_atom_site_label_1
_geom_bond_atom_site_label_2
_geom_bond_site_symmetry_2
_geom_bond_distance
_geom_bond_publ_flag
N1 C13 . 1.362(2) ?
N1 C9 . 1.364(2) ?
N1 C8 . 1.472(2) ?
N2 C19 . 1.357(2) ?
N2 C15 . 1.361(2) ?
N2 C14 . 1.472(2) ?
O1 C1 . 1.416(2) ?
O1 H1 . 0.8400 ?
O2 C11 . 1.263(2) ?
O3 C17 . 1.267(2) ?
C1 C2 . 1.516(2) ?
C1 H1A . 0.9900 ?
C1 H1B . 0.9900 ?
C2 C7 . 1.391(2) ?
C2 C3 . 1.397(2) ?
C3 C4 . 1.394(2) ?
C3 H3 . 0.9500 ?
C4 C5 . 1.396(2) ?
C4 C8 . 1.516(2) ?
C5 C6 . 1.391(2) ?
C5 H5 . 0.9500 ?
C6 C7 . 1.399(2) ?
C6 C14 . 1.518(2) ?
C7 H7 . 0.9500 ?
C8 H8A . 0.9900 ?
C8 H8B . 0.9900 ?
C9 C10 . 1.359(2) ?
C9 H9 . 0.9500 ?
C10 C11 . 1.440(2) ?
C10 H10 . 0.9500 ?
C11 C12 . 1.433(2) ?
C12 C13 . 1.361(2) ?
C12 H12 . 0.9500 ?
C13 H13 . 0.9500 ?
C14 H14A . 0.9900 ?
C14 H14B . 0.9900 ?
C15 C16 . 1.366(2) ?
C15 H15 . 0.9500 ?
C16 C17 . 1.431(3) ?
C16 H16 . 0.9500 ?
C17 C18 . 1.433(3) ?
C18 C19 . 1.360(2) ?
C18 H18 . 0.9500 ?
C19 H19 . 0.9500 ?
O1W H1X . 0.936(10) ?
O1W H1Y . 0.943(10) ?

loop_
_geom_hbond_atom_site_label_D
_geom_hbond_atom_site_label_H
_geom_hbond_atom_site_label_A
_geom_hbond_site_symmetry_A
_geom_hbond_distance_DH
_geom_hbond_distance_HA
_geom_hbond_distance_DA
_geom_hbond_angle_DHA
O1W H1X O3 1_465 0.936(10) 1.932(11) 2.842(2) 164(2)
O1W H1Y O3 2_464 0.943(10) 2.034(10) 2.973(2) 174(2)
O1 H1 O2 1_455 0.84 1.87 2.6814(19) 162

loop_
_geom_torsion_atom_site_label_1
_geom_torsion_atom_site_label_2
_geom_torsion_atom_site_label_3
_geom_torsion_atom_site_label_4
_geom_torsion_site_symmetry_1
_geom_torsion_site_symmetry_2
_geom_torsion_site_symmetry_3
_geom_torsion_site_symmetry_4
_geom_torsion
_geom_torsion_publ_flag
O1 C1 C2 C7 . . . . -145.77(15) ?
O1 C1 C2 C3 . . . . 35.1(2) ?
C7 C2 C3 C4 . . . . -0.2(2) ?
C1 C2 C3 C4 . . . . 178.93(14) ?
C2 C3 C4 C5 . . . . -0.9(2) ?
C2 C3 C4 C8 . . . . 179.21(14) ?
C3 C4 C5 C6 . . . . 1.8(2) ?
C8 C4 C5 C6 . . . . -178.39(15) ?
C4 C5 C6 C7 . . . . -1.4(2) ?
C4 C5 C6 C14 . . . . 175.51(15) ?
C3 C2 C7 C6 . . . . 0.6(2) ?
C1 C2 C7 C6 . . . . -178.55(15) ?
C5 C6 C7 C2 . . . . 0.2(2) ?
C14 C6 C7 C2 . . . . -176.82(15) ?
C13 N1 C8 C4 . . . . -98.31(17) ?
C9 N1 C8 C4 . . . . 71.82(18) ?
C3 C4 C8 N1 . . . . -161.86(14) ?
C5 C4 C8 N1 . . . . 18.3(2) ?
C13 N1 C9 C10 . . . . -0.8(2) ?
C8 N1 C9 C10 . . . . -171.09(15) ?
N1 C9 C10 C11 . . . . -1.3(3) ?
C9 C10 C11 O2 . . . . -176.23(17) ?
C9 C10 C11 C12 . . . . 2.4(2) ?
O2 C11 C12 C13 . . . . 177.05(17) ?
C10 C11 C12 C13 . . . . -1.6(2) ?
C11 C12 C13 N1 . . . . -0.4(3) ?
C9 N1 C13 C12 . . . . 1.7(2) ?
C8 N1 C13 C12 . . . . 171.78(15) ?
C19 N2 C14 C6 . . . . 85.84(19) ?
C15 N2 C14 C6 . . . . -87.4(2) ?
C5 C6 C14 N2 . . . . 15.0(2) ?
C7 C6 C14 N2 . . . . -168.12(14) ?
C19 N2 C15 C16 . . . . 1.1(2) ?
C14 N2 C15 C16 . . . . 174.26(16) ?
N2 C15 C16 C17 . . . . 0.2(3) ?
C15 C16 C17 O3 . . . . 178.65(18) ?
C15 C16 C17 C18 . . . . -1.2(3) ?
O3 C17 C18 C19 . . . . -178.78(17) ?
C16 C17 C18 C19 . . . . 1.1(3) ?
C15 N2 C19 C18 . . . . -1.2(2) ?
C14 N2 C19 C18 . . . . -174.54(16) ?
C17 C18 C19 N2 . . . . 0.1(3) ?

loop_
_cod_related_entry_id
_cod_related_entry_database
_cod_related_entry_code
1 ChemSpider 30656803
